data_2015707
loop_
_publ_author_name
'Stomberg, Rolf'
'Langer, Vratislav'
'Lundquist, Knut'

_publ_section_title
;
 2,3-Diaryl-3-hydroxypropionic acid intermediates in the synthesis of
 <i>threo</i> forms of 1,2-diaryl-1,3-propanediols
;
_journal_coeditor_code SK3072
_journal_issue 12
_journal_name_full 'Acta Crystallographica Section C'
_journal_page_first o684
_journal_page_last o686
_journal_paper_doi 10.1107/S0108270106046026
_journal_volume 62
_journal_year 2006
_chemical_formula_iupac 'C15 H14 O3'
_chemical_formula_moiety 'C15 H14 O3'
_chemical_formula_sum 'C15 H14 O3'
_chemical_formula_weight 242.26
_chemical_melting_point 452.5(15)
_chemical_name_systematic
;
rac-threo-3-hydroxy-1,2-diphenylpropionic acid
;
_space_group_IT_number 19
_symmetry_cell_setting orthorhombic
_symmetry_space_group_name_Hall 'P 2ac 2ab'
_symmetry_space_group_name_H-M 'P 21 21 21'
_atom_sites_solution_hydrogens geom
_atom_sites_solution_primary direct
_atom_sites_solution_secondary difmap
_audit_creation_method SHELXL-97
_cell_angle_alpha 90.00
_cell_angle_beta 90.00
_cell_angle_gamma 90.00
_cell_formula_units_Z 4
_cell_length_a 5.8107(2)
_cell_length_b 13.6635(3)
_cell_length_c 15.4507(5)
_cell_measurement_reflns_used 3842
_cell_measurement_temperature 296(2)
_cell_measurement_theta_max 25.37
_cell_measurement_theta_min 1.99
_cell_volume 1226.70(6)
_computing_cell_refinement 'SAINT (Bruker, 2003)'
_computing_data_collection 'SMART (Bruker, 2003)'
_computing_data_reduction 'SAINT and SADABS (Sheldrick, 2003)'
_computing_molecular_graphics 'DIAMOND (Brandenburg, 2006)'
_computing_publication_material SHELXTL
_computing_structure_refinement SHELXTL
_computing_structure_solution 'SHELXTL (Bruker, 2003)'
_diffrn_ambient_temperature 296(2)
_diffrn_measured_fraction_theta_full 0.999
_diffrn_measured_fraction_theta_max 0.999
_diffrn_measurement_device_type 'Siemens SMART CCD area-detector'
_diffrn_measurement_method \w
_diffrn_radiation_monochromator graphite
_diffrn_radiation_source 'fine-focus sealed tube'
_diffrn_radiation_type MoK\a
_diffrn_radiation_wavelength 0.71073
_diffrn_reflns_av_R_equivalents 0.0464
_diffrn_reflns_av_sigmaI/netI 0.0266
_diffrn_reflns_limit_h_max 6
_diffrn_reflns_limit_h_min -7
_diffrn_reflns_limit_k_max 16
_diffrn_reflns_limit_k_min -15
_diffrn_reflns_limit_l_max 18
_diffrn_reflns_limit_l_min -18
_diffrn_reflns_number 9335
_diffrn_reflns_theta_full 25.37
_diffrn_reflns_theta_max 25.37
_diffrn_reflns_theta_min 1.99
_diffrn_standards_decay_% 0
_diffrn_standards_number 0
_exptl_absorpt_coefficient_mu 0.091
_exptl_absorpt_correction_T_max 0.9919
_exptl_absorpt_correction_T_min 0.8320
_exptl_absorpt_correction_type multi-scan
_exptl_absorpt_process_details '(SADABS; Sheldrick, 2003)'
_exptl_crystal_colour colourless
_exptl_crystal_density_diffrn 1.312
_exptl_crystal_density_method 'not measured'
_exptl_crystal_description needle
_exptl_crystal_F_000 512
_exptl_crystal_size_max 0.35
_exptl_crystal_size_mid 0.09
_exptl_crystal_size_min 0.09
_refine_diff_density_max 0.143
_refine_diff_density_min -0.127
_refine_ls_extinction_coef 0.045(5)
_refine_ls_extinction_expression Fc^*^=kFc[1+0.001xFc^2^\l^3^/sin(2\q)]^-1/4^
_refine_ls_extinction_method SHELXTL
_refine_ls_goodness_of_fit_ref 1.005
_refine_ls_hydrogen_treatment constr
_refine_ls_matrix_type full
_refine_ls_number_parameters 166
_refine_ls_number_reflns 1325
_refine_ls_number_restraints 0
_refine_ls_restrained_S_all 1.005
_refine_ls_R_factor_all 0.0472
_refine_ls_R_factor_gt 0.0354
_refine_ls_shift/su_max 0.000
_refine_ls_shift/su_mean 0.000
_refine_ls_structure_factor_coef Fsqd
_refine_ls_weighting_details 'calc w=1/[\s^2^(Fo^2^)+(0.0499P)^2^+0.2342P] where P=(Fo^2^+2Fc^2^)/3'
_refine_ls_weighting_scheme calc
_refine_ls_wR_factor_gt 0.0812
_refine_ls_wR_factor_ref 0.0891
_reflns_number_gt 1133
_reflns_number_total 1325
_reflns_threshold_expression I>2\s(I)
_cod_data_source_file sk3072.cif
_cod_data_source_block I
_cod_depositor_comments
;
The following automatic conversions were performed:

'_chemical_melting_point' value '451-454' was changed to '452.5(15)'
- the average value was taken and precision was estimated.

Automatic conversion script
Id: cif_fix_values 1646 2011-03-28 12:23:43Z adriana 

The following automatic conversions were performed:

'_chemical_melting_point' value '451-454' was changed to '452.5(15)'
- the average value was taken and precision was estimated.

Automatic conversion script
Id: cif_fix_values 1715 2011-07-08 13:25:40Z adriana 
;
_cod_database_code 2015707
_cod_database_fobs_code 2015707

loop_
_symmetry_equiv_pos_as_xyz
'x, y, z'
'-x+1/2, -y, z+1/2'
'-x, y+1/2, -z+1/2'
'x+1/2, -y+1/2, -z'

loop_
_atom_site_type_symbol
_atom_site_label
_atom_site_fract_x
_atom_site_fract_y
_atom_site_fract_z
_atom_site_U_iso_or_equiv
_atom_site_adp_type
_atom_site_calc_flag
_atom_site_refinement_flags
_atom_site_occupancy
C C1 0.4375(4) 0.02864(17) 0.35263(15) 0.0331(6) Uani d . 1
C C2 0.3611(5) -0.06525(19) 0.33409(17) 0.0441(7) Uani d . 1
H H2 0.2220 -0.0870 0.3568 0.053 Uiso calc R 1
C C3 0.4903(6) -0.1268(2) 0.28204(19) 0.0564(9) Uani d . 1
H H3 0.4384 -0.1899 0.2704 0.068 Uiso calc R 1
C C4 0.6944(6) -0.0950(2) 0.24773(18) 0.0568(8) Uani d . 1
H H4 0.7812 -0.1366 0.2130 0.068 Uiso calc R 1
C C5 0.7711(6) -0.0016(2) 0.26453(17) 0.0524(7) Uani d . 1
H H5 0.9088 0.0200 0.2405 0.063 Uiso calc R 1
C C6 0.6441(5) 0.06006(19) 0.31701(16) 0.0412(6) Uani d . 1
H H6 0.6973 0.1229 0.3285 0.049 Uiso calc R 1
C C7 0.3037(4) 0.09310(16) 0.41360(15) 0.0325(6) Uani d . 1
H H7 0.1450 0.0693 0.4173 0.039 Uiso calc R 1
C C8 0.4109(4) 0.09415(17) 0.50564(15) 0.0328(6) Uani d . 1
H H8 0.5692 0.1180 0.4997 0.039 Uiso calc R 1
C C9 0.2847(4) 0.16612(17) 0.56292(15) 0.0331(6) Uani d . 1
C C10 0.4242(4) -0.00700(18) 0.54641(15) 0.0347(6) Uani d . 1
C C11 0.6187(5) -0.0640(2) 0.53290(18) 0.0477(7) Uani d . 1
H H11 0.7412 -0.0389 0.5011 0.057 Uiso calc R 1
C C12 0.6317(6) -0.1581(2) 0.5665(2) 0.0613(9) Uani d . 1
H H12 0.7608 -0.1964 0.5555 0.074 Uiso calc R 1
C C13 0.4565(7) -0.1948(2) 0.6154(2) 0.0628(9) Uani d . 1
H H13 0.4674 -0.2576 0.6384 0.075 Uiso calc R 1
C C14 0.2634(6) -0.1390(2) 0.6308(2) 0.0603(9) Uani d . 1
H H14 0.1440 -0.1635 0.6645 0.072 Uiso calc R 1
C C15 0.2488(5) -0.04553(19) 0.59548(19) 0.0460(7) Uani d . 1
H H15 0.1175 -0.0083 0.6053 0.055 Uiso calc R 1
O O1 0.3027(3) 0.19214(11) 0.38143(11) 0.0366(4) Uani d . 1
H H1 0.1708 0.2135 0.3821 0.055 Uiso calc R 1
O O2 0.0588(3) 0.16445(13) 0.55190(12) 0.0398(5) Uani d . 1
H H2A 0.0001 0.2093 0.5794 0.060 Uiso calc R 1
O O3 0.3773(3) 0.22046(13) 0.61427(12) 0.0442(5) Uani d . 1

loop_
_atom_site_aniso_label
_atom_site_aniso_U_11
_atom_site_aniso_U_22
_atom_site_aniso_U_33
_atom_site_aniso_U_12
_atom_site_aniso_U_13
_atom_site_aniso_U_23
C1 0.0345(14) 0.0328(13) 0.0319(12) 0.0015(11) -0.0040(11) 0.0011(10)
C2 0.0484(17) 0.0392(15) 0.0446(15) -0.0021(13) -0.0066(13) -0.0022(11)
C3 0.081(2) 0.0372(16) 0.0513(17) 0.0095(16) -0.0150(17) -0.0126(14)
C4 0.067(2) 0.0612(19) 0.0420(15) 0.0214(18) -0.0020(17) -0.0152(14)
C5 0.0486(17) 0.0645(18) 0.0440(15) 0.0094(15) 0.0070(14) -0.0022(14)
C6 0.0419(15) 0.0418(14) 0.0398(14) 0.0015(13) 0.0037(13) -0.0055(12)
C7 0.0290(12) 0.0308(12) 0.0378(13) -0.0019(11) 0.0001(11) 0.0022(10)
C8 0.0294(12) 0.0354(12) 0.0336(13) -0.0012(11) 0.0027(11) 0.0000(10)
C9 0.0330(14) 0.0319(13) 0.0345(12) -0.0010(11) 0.0034(11) 0.0065(11)
C10 0.0362(14) 0.0357(13) 0.0322(12) 0.0032(11) -0.0043(12) 0.0001(10)
C11 0.0450(16) 0.0526(16) 0.0453(15) 0.0141(14) 0.0037(13) 0.0043(13)
C12 0.065(2) 0.0534(18) 0.0655(19) 0.0250(17) -0.0031(18) 0.0033(16)
C13 0.079(2) 0.0363(16) 0.073(2) 0.0055(17) 0.000(2) 0.0113(16)
C14 0.061(2) 0.0446(17) 0.075(2) -0.0016(16) 0.0099(18) 0.0129(15)
C15 0.0449(16) 0.0360(13) 0.0571(17) 0.0040(13) 0.0071(14) 0.0044(12)
O1 0.0331(9) 0.0327(9) 0.0441(9) 0.0022(7) 0.0011(9) 0.0042(7)
O2 0.0307(10) 0.0414(10) 0.0473(11) 0.0041(8) 0.0024(8) -0.0064(8)
O3 0.0399(10) 0.0452(10) 0.0476(10) -0.0054(9) 0.0037(10) -0.0136(9)

loop_
_atom_type_symbol
_atom_type_description
_atom_type_scat_dispersion_real
_atom_type_scat_dispersion_imag
_atom_type_scat_source
C C 0.0033 0.0000 'International Tables Vol C Tables 4.2.6.8 and 6.1.1.4'
H H 0.0000 0.0000 'International Tables Vol C Tables 4.2.6.8 and 6.1.1.4'
O O 0.0106 0.0000 'International Tables Vol C Tables 4.2.6.8 and 6.1.1.4'

loop_
_geom_angle_atom_site_label_1
_geom_angle_atom_site_label_2
_geom_angle_atom_site_label_3
_geom_angle
C6 C1 C2 118.7(2)
C6 C1 C7 120.9(2)
C2 C1 C7 120.3(2)
C1 C2 C3 120.5(3)
C1 C2 H2 119.7
C3 C2 H2 119.7
C4 C3 C2 120.1(3)
C4 C3 H3 120.0
C2 C3 H3 120.0
C3 C4 C5 120.1(3)
C3 C4 H4 119.9
C5 C4 H4 119.9
C4 C5 C6 120.2(3)
C4 C5 H5 119.9
C6 C5 H5 119.9
C5 C6 C1 120.4(3)
C5 C6 H6 119.8
C1 C6 H6 119.8
O1 C7 C1 109.60(19)
O1 C7 C8 107.99(18)
C1 C7 C8 111.8(2)
O1 C7 H7 109.1
C1 C7 H7 109.1
C8 C7 H7 109.1
C9 C8 C10 111.91(19)
C9 C8 C7 110.33(19)
C10 C8 C7 113.03(18)
C9 C8 H8 107.1
C10 C8 H8 107.1
C7 C8 H8 107.1
O3 C9 O2 122.3(2)
O3 C9 C8 124.4(2)
O2 C9 C8 113.2(2)
C15 C10 C11 118.1(2)
C15 C10 C8 122.6(2)
C11 C10 C8 119.3(2)
C10 C11 C12 120.5(3)
C10 C11 H11 119.8
C12 C11 H11 119.8
C13 C12 C11 120.5(3)
C13 C12 H12 119.8
C11 C12 H12 119.8
C12 C13 C14 120.0(3)
C12 C13 H13 120.0
C14 C13 H13 120.0
C13 C14 C15 119.4(3)
C13 C14 H14 120.3
C15 C14 H14 120.3
C10 C15 C14 121.5(3)
C10 C15 H15 119.2
C14 C15 H15 119.2
C7 O1 H1 109.5
C9 O2 H2A 109.5

loop_
_geom_bond_atom_site_label_1
_geom_bond_atom_site_label_2
_geom_bond_distance
C1 C6 1.389(4)
C1 C2 1.387(4)
C1 C7 1.506(3)
C2 C3 1.385(4)
C2 H2 0.9300
C3 C4 1.370(5)
C3 H3 0.9300
C4 C5 1.376(4)
C4 H4 0.9300
C5 C6 1.383(4)
C5 H5 0.9300
C6 H6 0.9300
C7 O1 1.442(3)
C7 C8 1.553(3)
C7 H7 0.9800
C8 C9 1.513(3)
C8 C10 1.521(3)
C8 H8 0.9800
C9 O3 1.213(3)
C9 O2 1.323(3)
C10 C15 1.375(4)
C10 C11 1.389(4)
C11 C12 1.389(4)
C11 H11 0.9300
C12 C13 1.364(5)
C12 H12 0.9300
C13 C14 1.378(5)
C13 H13 0.9300
C14 C15 1.391(4)
C14 H14 0.9300
C15 H15 0.9300
O1 H1 0.8200
O2 H2A 0.8200

loop_
_geom_torsion_atom_site_label_1
_geom_torsion_atom_site_label_2
_geom_torsion_atom_site_label_3
_geom_torsion_atom_site_label_4
_geom_torsion
C6 C1 C2 C3 0.9(4)
C7 C1 C2 C3 -176.2(2)
C1 C2 C3 C4 -0.6(4)
C2 C3 C4 C5 -0.3(4)
C3 C4 C5 C6 0.8(4)
C4 C5 C6 C1 -0.5(4)
C2 C1 C6 C5 -0.4(4)
C7 C1 C6 C5 176.7(2)
C6 C1 C7 O1 42.6(3)
C2 C1 C7 O1 -140.3(2)
C6 C1 C7 C8 -77.1(3)
C2 C1 C7 C8 99.9(3)
O1 C7 C8 C9 54.5(2)
C1 C7 C8 C9 175.2(2)
O1 C7 C8 C10 -179.3(2)
C1 C7 C8 C10 -58.7(3)
C10 C8 C9 O3 93.9(3)
C7 C8 C9 O3 -139.3(2)
C10 C8 C9 O2 -86.0(3)
C7 C8 C9 O2 40.8(3)
C9 C8 C10 C15 35.8(3)
C7 C8 C10 C15 -89.5(3)
C9 C8 C10 C11 -145.2(2)
C7 C8 C10 C11 89.5(3)
C15 C10 C11 C12 1.6(4)
C8 C10 C11 C12 -177.5(3)
C10 C11 C12 C13 -2.0(5)
C11 C12 C13 C14 1.0(5)
C12 C13 C14 C15 0.5(5)
C11 C10 C15 C14 -0.2(4)
C8 C10 C15 C14 178.8(3)
C13 C14 C15 C10 -0.9(5)

loop_
_cod_related_entry_id
_cod_related_entry_database
_cod_related_entry_code
1 ChemSpider 720430
